data_1545475
loop_
_publ_author_name
'Chalupa, David'
'Voj\'a\<ckov\'a, Petra'
'Partl, Ji\<r\'i'
'Pavlovi\'c, Dra\<zen'
'Ne\<cas, Marek'
'\<Svenda, Jakub'

_publ_section_title
;
 Enantioselective Synthesis of Cephalimysins B and C.
;
_journal_issue 4
_journal_name_full 'Organic letters'
_journal_page_first 750
_journal_page_last 753
_journal_paper_doi 10.1021/acs.orglett.6b03373
_journal_volume 19
_journal_year 2017
_chemical_formula_sum 'C20 H16 O7'
_chemical_formula_weight 368.33
_space_group_crystal_system monoclinic
_space_group_IT_number 14
_space_group_name_Hall '-P 2yn'
_space_group_name_H-M_alt 'P 1 21/n 1'
_symmetry_space_group_name_Hall '-P 2yn'
_symmetry_space_group_name_H-M 'P 1 21/n 1'
_atom_sites_solution_hydrogens geom
_audit_creation_method SHELXL-2016/6
_cell_angle_alpha 90
_cell_angle_beta 92.102(6)
_cell_angle_gamma 90
_cell_formula_units_Z 4
_cell_length_a 6.8562(5)
_cell_length_b 10.2038(6)
_cell_length_c 24.6697(16)
_cell_measurement_reflns_used 2504
_cell_measurement_temperature 120(2)
_cell_measurement_theta_max 26.8930
_cell_measurement_theta_min 3.2980
_cell_volume 1724.7(2)
_computing_cell_refinement
;
CrysAlisPro, Agilent Technologies,
Version 1.171.37.31 (release 14-01-2014 CrysAlis171 .NET)
(compiled Jan 14 2014,18:38:05)
;
_computing_data_collection
;
Rigaku CrystalClear-SM Expert 2.1 b32 (Rigaku, 2014)
MSCServDetCCD = {5.7.3.4}
;
_computing_data_reduction
;
CrysAlisPro, Agilent Technologies,
Version 1.171.37.31 (release 14-01-2014 CrysAlis171 .NET)
(compiled Jan 14 2014,18:38:05)
;
_computing_structure_refinement 'SHELXL-2016/6 (Sheldrick, 2016)'
_computing_structure_solution 'SHELXT 2014/5 (Sheldrick, 2014)'
_diffrn_ambient_temperature 120(2)
_diffrn_measured_fraction_theta_full 0.999
_diffrn_measured_fraction_theta_max 0.999
_diffrn_measurement_device_type 'AFC11 (Right): Eulerian 3 circle'
_diffrn_measurement_method 'Profile data from \w-scans'
_diffrn_radiation_type MoK\a
_diffrn_radiation_wavelength 0.71073
_diffrn_reflns_av_R_equivalents 0.0723
_diffrn_reflns_av_unetI/netI 0.0863
_diffrn_reflns_Laue_measured_fraction_full 0.999
_diffrn_reflns_Laue_measured_fraction_max 0.999
_diffrn_reflns_limit_h_max 8
_diffrn_reflns_limit_h_min -8
_diffrn_reflns_limit_k_max 12
_diffrn_reflns_limit_k_min -11
_diffrn_reflns_limit_l_max 29
_diffrn_reflns_limit_l_min -27
_diffrn_reflns_number 9381
_diffrn_reflns_point_group_measured_fraction_full 0.999
_diffrn_reflns_point_group_measured_fraction_max 0.999
_diffrn_reflns_theta_full 25.242
_diffrn_reflns_theta_max 25.345
_diffrn_reflns_theta_min 3.056
_diffrn_source 'Rotating Anode MicroMax-007HF DW 1.2 kW'
_exptl_absorpt_coefficient_mu 0.108
_exptl_absorpt_correction_T_max 1.00000
_exptl_absorpt_correction_T_min 0.87352
_exptl_absorpt_correction_type multi-scan
_exptl_absorpt_process_details
;
CrysAlisPro, Agilent Technologies,
Version 1.171.37.31 (release 14-01-2014 CrysAlis171 .NET)
(compiled Jan 14 2014,18:38:05)
Empirical absorption correction using spherical harmonics,
 implemented in SCALE3 ABSPACK scaling algorithm.
;
_exptl_crystal_density_diffrn 1.418
_exptl_crystal_description block
_exptl_crystal_F_000 768
_exptl_crystal_size_max 0.100
_exptl_crystal_size_mid 0.100
_exptl_crystal_size_min 0.050
_refine_diff_density_max 0.300
_refine_diff_density_min -0.304
_refine_diff_density_rms 0.067
_refine_ls_extinction_method none
_refine_ls_goodness_of_fit_ref 1.048
_refine_ls_hydrogen_treatment constr
_refine_ls_matrix_type full
_refine_ls_number_parameters 247
_refine_ls_number_reflns 3162
_refine_ls_number_restraints 0
_refine_ls_restrained_S_all 1.048
_refine_ls_R_factor_all 0.1188
_refine_ls_R_factor_gt 0.0658
_refine_ls_shift/su_max 0.000
_refine_ls_shift/su_mean 0.000
_refine_ls_structure_factor_coef Fsqd
_refine_ls_weighting_details 'w=1/[\s^2^(Fo^2^)+(0.0628P)^2^+0.7695P] where P=(Fo^2^+2Fc^2^)/3'
_refine_ls_weighting_scheme calc
_refine_ls_wR_factor_gt 0.1448
_refine_ls_wR_factor_ref 0.1727
_reflns_Friedel_coverage 0.000
_reflns_number_gt 1983
_reflns_number_total 3162
_reflns_threshold_expression 'I > 2\s(I)'
_cod_data_source_file ol6b03373_si_004.cif
_cod_data_source_block dpa132
_cod_database_code 1545475
_shelx_shelxl_version_number 2016/6
_shelx_space_group_comment
;
The symmetry employed for this shelxl refinement is uniquely defined
by the following loop, which should always be used as a source of
symmetry information in preference to the above space-group names.
They are only intended as comments.
;
_shelx_estimated_absorpt_t_min 0.989
_shelx_estimated_absorpt_t_max 0.995

loop_
_space_group_symop_operation_xyz
'x, y, z'
'-x+1/2, y+1/2, -z+1/2'
'-x, -y, -z'
'x-1/2, -y-1/2, z-1/2'

loop_
_atom_site_label
_atom_site_type_symbol
_atom_site_fract_x
_atom_site_fract_y
_atom_site_fract_z
_atom_site_U_iso_or_equiv
_atom_site_adp_type
_atom_site_occupancy
_atom_site_site_symmetry_order
_atom_site_calc_flag
_atom_site_refinement_flags_posn
_atom_site_refinement_flags_adp
O1 O 0.3266(3) 0.5027(2) 0.11489(9) 0.0257(6) Uani 1 1 d . .
O7 O 0.4152(3) 0.7316(2) 0.20083(10) 0.0322(6) Uani 1 1 d . .
O15 O 0.2510(3) 0.2808(2) 0.00269(9) 0.0270(6) Uani 1 1 d . .
O24 O 0.6333(4) 0.7188(2) 0.13646(11) 0.0367(7) Uani 1 1 d . .
O25 O 0.2599(4) 0.8038(2) 0.04702(10) 0.0356(7) Uani 1 1 d . .
O26 O 0.1614(4) 0.8909(2) 0.24707(11) 0.0438(7) Uani 1 1 d . .
O27 O -0.0234(3) 0.5804(2) 0.14822(10) 0.0328(6) Uani 1 1 d . .
H27A H -0.131401 0.617885 0.142684 0.049 Uiso 1 1 calc R U
C2 C 0.2930(5) 0.4693(3) 0.06109(14) 0.0234(8) Uani 1 1 d . .
C3 C 0.2659(5) 0.5721(3) 0.02652(14) 0.0229(8) Uani 1 1 d . .
C4 C 0.2752(5) 0.6882(3) 0.05979(15) 0.0257(8) Uani 1 1 d . .
C5 C 0.2981(5) 0.6419(3) 0.11839(14) 0.0249(8) Uani 1 1 d . .
C6 C 0.4689(5) 0.7008(3) 0.15074(15) 0.0270(8) Uani 1 1 d . .
C8 C 0.2216(5) 0.6815(3) 0.20994(14) 0.0276(8) Uani 1 1 d . .
H8A H 0.229198 0.592260 0.226618 0.033 Uiso 1 1 calc R U
C9 C 0.1249(5) 0.6747(3) 0.15276(14) 0.0261(8) Uani 1 1 d . .
H9A H 0.071560 0.762737 0.142250 0.031 Uiso 1 1 calc R U
C10 C 0.2925(5) 0.3307(3) 0.05346(14) 0.0237(8) Uani 1 1 d . .
C11 C 0.3256(5) 0.2316(3) 0.08980(15) 0.0294(8) Uani 1 1 d . .
H11A H 0.356801 0.239747 0.127493 0.035 Uiso 1 1 calc R U
C12 C 0.3037(5) 0.1139(3) 0.05950(15) 0.0309(9) Uani 1 1 d . .
H12A H 0.318359 0.027400 0.073300 0.037 Uiso 1 1 calc R U
C13 C 0.2585(5) 0.1468(3) 0.00778(15) 0.0268(8) Uani 1 1 d . .
C14 C 0.2144(6) 0.0695(3) -0.04201(14) 0.0343(9) Uani 1 1 d . .
H14A H 0.227748 -0.024137 -0.033821 0.052 Uiso 1 1 calc R U
H14B H 0.305777 0.093668 -0.069962 0.052 Uiso 1 1 calc R U
H14C H 0.080613 0.087807 -0.055181 0.052 Uiso 1 1 calc R U
C16 C 0.2261(5) 0.5741(3) -0.03324(13) 0.0282(8) Uani 1 1 d . .
H16A H 0.267551 0.490793 -0.048910 0.042 Uiso 1 1 calc R U
H16B H 0.298631 0.646226 -0.049294 0.042 Uiso 1 1 calc R U
H16C H 0.086056 0.586545 -0.040821 0.042 Uiso 1 1 calc R U
C17 C 0.1133(6) 0.7753(3) 0.24615(15) 0.0308(9) Uani 1 1 d . .
C18 C -0.0541(5) 0.7244(3) 0.27596(14) 0.0284(8) Uani 1 1 d . .
C19 C -0.0838(5) 0.5899(3) 0.28418(14) 0.0309(9) Uani 1 1 d . .
H19A H 0.002442 0.527541 0.269479 0.037 Uiso 1 1 calc R U
C20 C -0.2401(6) 0.5490(4) 0.31396(15) 0.0378(10) Uani 1 1 d . .
H20A H -0.260244 0.458067 0.319882 0.045 Uiso 1 1 calc R U
C21 C -0.3671(6) 0.6392(4) 0.33512(16) 0.0390(10) Uani 1 1 d . .
H21A H -0.474139 0.609949 0.355310 0.047 Uiso 1 1 calc R U
C22 C -0.3389(6) 0.7723(4) 0.32699(15) 0.0358(9) Uani 1 1 d . .
H22A H -0.426697 0.834141 0.341359 0.043 Uiso 1 1 calc R U
C23 C -0.1831(6) 0.8140(3) 0.29804(14) 0.0323(9) Uani 1 1 d . .
H23A H -0.162848 0.905258 0.292962 0.039 Uiso 1 1 calc R U

loop_
_atom_site_aniso_label
_atom_site_aniso_U_11
_atom_site_aniso_U_22
_atom_site_aniso_U_33
_atom_site_aniso_U_23
_atom_site_aniso_U_13
_atom_site_aniso_U_12
O1 0.0330(14) 0.0143(11) 0.0297(14) -0.0011(9) -0.0011(11) 0.0029(10)
O7 0.0298(14) 0.0309(13) 0.0357(16) -0.0031(11) -0.0039(12) -0.0038(11)
O15 0.0345(14) 0.0163(11) 0.0304(14) -0.0010(10) 0.0029(11) 0.0012(11)
O24 0.0256(15) 0.0273(14) 0.0572(18) 0.0022(12) 0.0010(13) -0.0012(12)
O25 0.0450(16) 0.0172(12) 0.0444(16) 0.0044(11) -0.0004(13) -0.0005(11)
O26 0.0531(19) 0.0219(13) 0.0567(19) -0.0093(12) 0.0075(15) -0.0075(13)
O27 0.0245(14) 0.0288(13) 0.0449(16) -0.0055(12) 0.0005(12) -0.0058(11)
C2 0.0203(18) 0.0219(17) 0.028(2) -0.0009(14) 0.0043(15) 0.0009(14)
C3 0.0172(17) 0.0199(17) 0.0316(19) -0.0001(14) -0.0006(15) -0.0014(14)
C4 0.0228(19) 0.0184(17) 0.036(2) 0.0018(15) 0.0025(16) -0.0002(15)
C5 0.0266(19) 0.0142(16) 0.034(2) -0.0016(14) 0.0007(16) -0.0008(15)
C6 0.029(2) 0.0156(17) 0.036(2) 0.0004(15) -0.0008(17) 0.0050(15)
C8 0.028(2) 0.0203(17) 0.034(2) -0.0019(15) -0.0014(16) -0.0040(15)
C9 0.028(2) 0.0153(16) 0.034(2) -0.0005(14) -0.0049(16) -0.0002(15)
C10 0.0216(18) 0.0200(17) 0.030(2) -0.0015(15) 0.0013(15) -0.0049(14)
C11 0.034(2) 0.0223(18) 0.032(2) 0.0006(15) -0.0016(17) -0.0021(16)
C12 0.034(2) 0.0182(17) 0.040(2) 0.0014(15) -0.0001(17) -0.0041(16)
C13 0.030(2) 0.0144(16) 0.037(2) -0.0029(14) 0.0046(17) 0.0010(15)
C14 0.047(2) 0.0219(18) 0.034(2) -0.0042(15) 0.0038(18) 0.0015(18)
C16 0.029(2) 0.0242(18) 0.031(2) 0.0049(15) 0.0017(16) -0.0009(16)
C17 0.039(2) 0.0223(18) 0.031(2) -0.0013(15) -0.0062(17) 0.0012(17)
C18 0.035(2) 0.0257(18) 0.0242(19) -0.0025(15) -0.0032(16) -0.0017(16)
C19 0.035(2) 0.0244(18) 0.034(2) -0.0025(16) 0.0044(17) 0.0018(16)
C20 0.050(3) 0.0279(19) 0.035(2) 0.0011(17) 0.005(2) 0.0012(19)
C21 0.042(2) 0.039(2) 0.037(2) 0.0039(18) 0.0092(19) 0.0044(19)
C22 0.039(2) 0.036(2) 0.033(2) -0.0020(17) 0.0039(19) 0.0093(18)
C23 0.049(2) 0.0223(17) 0.025(2) -0.0021(15) -0.0059(18) 0.0072(17)

loop_
_atom_type_symbol
_atom_type_description
_atom_type_scat_dispersion_real
_atom_type_scat_dispersion_imag
_atom_type_scat_source
C C 0.0033 0.0016 'International Tables Vol C Tables 4.2.6.8 and 6.1.1.4'
H H 0.0000 0.0000 'International Tables Vol C Tables 4.2.6.8 and 6.1.1.4'
O O 0.0106 0.0060 'International Tables Vol C Tables 4.2.6.8 and 6.1.1.4'

loop_
_geom_angle_atom_site_label_1
_geom_angle_atom_site_label_2
_geom_angle_atom_site_label_3
_geom_angle
C2 O1 C5 106.4(2)
C6 O7 C8 110.2(3)
C10 O15 C13 106.3(2)
C3 C2 O1 115.3(3)
C3 C2 C10 133.0(3)
O1 C2 C10 111.8(3)
C2 C3 C4 105.9(3)
C2 C3 C16 130.3(3)
C4 C3 C16 123.7(3)
O25 C4 C3 130.1(3)
O25 C4 C5 123.2(3)
C3 C4 C5 106.7(3)
O1 C5 C6 108.6(3)
O1 C5 C9 111.2(3)
C6 C5 C9 102.9(3)
O1 C5 C4 105.0(3)
C6 C5 C4 115.3(3)
C9 C5 C4 113.9(3)
O24 C6 O7 121.6(3)
O24 C6 C5 128.2(3)
O7 C6 C5 110.2(3)
O7 C8 C17 109.8(3)
O7 C8 C9 103.9(3)
C17 C8 C9 111.3(3)
O27 C9 C5 112.5(3)
O27 C9 C8 113.0(3)
C5 C9 C8 101.7(3)
C11 C10 O15 110.4(3)
C11 C10 C2 130.4(3)
O15 C10 C2 119.2(3)
C10 C11 C12 105.6(3)
C13 C12 C11 107.7(3)
C12 C13 O15 110.0(3)
C12 C13 C14 133.4(3)
O15 C13 C14 116.6(3)
O26 C17 C18 122.8(3)
O26 C17 C8 118.7(3)
C18 C17 C8 118.3(3)
C23 C18 C19 119.1(3)
C23 C18 C17 118.5(3)
C19 C18 C17 122.3(3)
C20 C19 C18 119.4(3)
C21 C20 C19 120.6(3)
C20 C21 C22 120.3(4)
C23 C22 C21 119.6(3)
C22 C23 C18 121.0(3)

loop_
_geom_bond_atom_site_label_1
_geom_bond_atom_site_label_2
_geom_bond_distance
O1 C2 1.381(4)
O1 C5 1.438(4)
O7 C6 1.340(4)
O7 C8 1.448(4)
O15 C10 1.372(4)
O15 C13 1.374(4)
O24 C6 1.207(4)
O25 C4 1.225(4)
O26 C17 1.224(4)
O27 C9 1.401(4)
C2 C3 1.360(4)
C2 C10 1.427(4)
C3 C4 1.441(4)
C3 C16 1.489(5)
C4 C5 1.523(5)
C5 C6 1.517(5)
C5 C9 1.522(5)
C8 C17 1.521(5)
C8 C9 1.538(5)
C10 C11 1.365(5)
C11 C12 1.420(5)
C12 C13 1.344(5)
C13 C14 1.481(5)
C17 C18 1.480(5)
C18 C23 1.396(5)
C18 C19 1.403(5)
C19 C20 1.386(5)
C20 C21 1.382(5)
C21 C22 1.387(5)
C22 C23 1.374(5)
